data_7062347
loop_
_publ_author_name
'Liu, Ming'
'Xiong, Yan'
'Xu, Weixiu'
'Wang, Yong'

_publ_section_title
;
 Synthesis and structural and spectroscopic properties of a
 cyanido-bridged mixed-valence compound [Fe--NC--Ru--CN--Fe]
;
_journal_issue 14
_journal_name_full 'New Journal of Chemistry'
_journal_page_first 6796
_journal_page_last 6803
_journal_paper_doi 10.1039/D3NJ00049D
_journal_volume 47
_journal_year 2023
_chemical_formula_moiety '2(C84 H78 Fe2 N6 P4 Ru), 7(F6 P), 2(C2 H3 N), H4 N'
_chemical_formula_sum 'C172 H166 F42 Fe4 N15 P15 Ru2'
_chemical_formula_weight 4131.28
_space_group_crystal_system monoclinic
_space_group_IT_number 15
_space_group_name_Hall '-C 2yc'
_space_group_name_H-M_alt 'C 1 2/c 1'
_atom_sites_solution_hydrogens mixed
_audit_creation_date 2023-02-17
_audit_creation_method
;
Olex2 1.5-dev
(compiled 2023.02.15 svn.rb8c1d4dc for OlexSys, GUI svn.r6444)
;
_audit_update_record
;
2023-02-20 deposited with the CCDC.	2023-02-20 downloaded from the CCDC.
;
_cell_angle_alpha 90
_cell_angle_beta 110.278(5)
_cell_angle_gamma 90
_cell_formula_units_Z 4
_cell_length_a 34.313(9)
_cell_length_b 14.540(4)
_cell_length_c 38.850(11)
_cell_measurement_reflns_used 23805
_cell_measurement_temperature 293(2)
_cell_measurement_theta_max 27.4855
_cell_measurement_theta_min 2.1065
_cell_volume 18181(9)
_computing_cell_refinement 'CrystalClear (Rigaku Inc., 2016)'
_computing_data_collection 'CrystalClear (Rigaku Inc., 2016)'
_computing_data_reduction 'CrystalClear (Rigaku Inc., 2016)'
_computing_molecular_graphics 'Olex2 1.5-dev (Dolomanov et al., 2009)'
_computing_publication_material 'Olex2 1.5-dev (Dolomanov et al., 2009)'
_computing_structure_refinement 'SHELXL 2018/3 (Sheldrick, 2015)'
_computing_structure_solution 'SHELXL-2016/4 (Sheldrick, 2016)'
_diffrn_ambient_temperature 293(2)
_diffrn_detector_area_resol_mean 28.5714
_diffrn_measured_fraction_theta_full 0.997
_diffrn_measured_fraction_theta_max 0.997
_diffrn_measurement_device_type Saturn724+
_diffrn_measurement_method CCD_Profile_fitting
_diffrn_radiation_type MoK\a
_diffrn_radiation_wavelength 0.71073
_diffrn_reflns_av_R_equivalents 0.0555
_diffrn_reflns_av_unetI/netI 0.0579
_diffrn_reflns_Laue_measured_fraction_full 0.997
_diffrn_reflns_Laue_measured_fraction_max 0.997
_diffrn_reflns_limit_h_max 40
_diffrn_reflns_limit_h_min -40
_diffrn_reflns_limit_k_max 12
_diffrn_reflns_limit_k_min -17
_diffrn_reflns_limit_l_max 46
_diffrn_reflns_limit_l_min -46
_diffrn_reflns_number 60420
_diffrn_reflns_point_group_measured_fraction_full 0.997
_diffrn_reflns_point_group_measured_fraction_max 0.997
_diffrn_reflns_theta_full 25.000
_diffrn_reflns_theta_max 25.000
_diffrn_reflns_theta_min 2.107
_exptl_absorpt_coefficient_mu 0.702
_exptl_absorpt_correction_T_max 1.0000
_exptl_absorpt_correction_T_min 0.7452
_exptl_absorpt_correction_type multi-scan
_exptl_absorpt_process_details 'RIGAKU/MSC(2004),CrystalClear Version 1.3.6'
_exptl_crystal_colour brown
_exptl_crystal_colour_primary brown
_exptl_crystal_density_diffrn 1.509
_exptl_crystal_description prism
_exptl_crystal_F_000 8392
_exptl_crystal_size_max 0.38
_exptl_crystal_size_mid 0.32
_exptl_crystal_size_min 0.12
_refine_diff_density_max 1.830
_refine_diff_density_min -0.853
_refine_diff_density_rms 0.126
_refine_ls_extinction_method none
_refine_ls_goodness_of_fit_ref 1.088
_refine_ls_hydrogen_treatment constr
_refine_ls_matrix_type full
_refine_ls_number_parameters 1230
_refine_ls_number_reflns 15966
_refine_ls_number_restraints 534
_refine_ls_restrained_S_all 1.117
_refine_ls_R_factor_all 0.1181
_refine_ls_R_factor_gt 0.0998
_refine_ls_shift/su_max 0.001
_refine_ls_shift/su_mean 0.000
_refine_ls_structure_factor_coef Fsqd
_refine_ls_weighting_details 'w=1/[\s^2^(Fo^2^)+(0.1653P)^2^+98.2885P] where P=(Fo^2^+2Fc^2^)/3'
_refine_ls_weighting_scheme calc
_refine_ls_wR_factor_gt 0.2731
_refine_ls_wR_factor_ref 0.2945
_reflns_Friedel_coverage 0.000
_reflns_number_gt 12822
_reflns_number_total 15966
_reflns_threshold_expression 'I > 2\s(I)'
_cod_data_source_file d3nj00049d2.cif
_cod_data_source_block ccdc2233238
_cod_depositor_comments
;
The following automatic conversions were performed:

data item '_exptl_absorpt_correction_type' value 'Multi-scan' was
changed to 'multi-scan' in accordance with the
/home/data/users/saulius/crontab/automatic-downloads/rss-feeds/RSC/lib/dictionaries/cif_core.dic
dictionary named 'cif_core.dic' version 2.4.2 last updated on
2011-04-26.

Automatic conversion script
Id: cif_fix_values 7556 2019-12-06 15:28:31Z antanas 

 Adding full bibliography for 7062344--7062348.cif.
;
_cod_original_cell_volume 18182(8)
_cod_database_code 7062347
_shelx_shelxl_version_number 2018/3
_shelx_space_group_comment
;
The symmetry employed for this shelxl refinement is uniquely defined
by the following loop, which should always be used as a source of
symmetry information in preference to the above space-group names.
They are only intended as comments.
;
_olex2_refinement_description
;
1. Fixed Uiso
 At 1.2 times of:
  All C(H) groups, {H1A,H1C} of N1, All C(H,H) groups
 At 1.5 times of:
  All C(H,H,H) groups, {H1B,H1D} of N1
2. Restrained distances
 C86-N7
 1.15 with sigma of 0.01
 C85-C86
 1.45 with sigma of 0.01
 C85-N7
 2.45 with sigma of 0.02
 P5-F1 = P5-F2 = P5-F3 = P5-F4 = P5-F6 = P5-F5
 1.58 with sigma of 0.01
 F1-F5 = F3-F6 = F2-F4
 3.16 with sigma of 0.02
 F1-F2 = F1-F3 = F1-F4 = F1-F6 = F2-F3 = F2-F5 = F2-F6 = F3-F5 = F3-F4
 2.23 with sigma of 0.02
 P5-F2A = P5-F3A = P5-F4A = P5-F6A
 1.58 with sigma of 0.01
 F3A-F6A = F2A-F4A
 3.16 with sigma of 0.02
 F1-F6A = F1-F4A = F1-F3A = F1-F2A = F6A-F4A = F6A-F2A = F6A-F5 = F4A-F5 = F4A-
 F3A
 2.23 with sigma of 0.02
 P7-F13 = P7-F14 = P7-F15 = P7-F16 = P7-F17 = P7-F18
 1.58 with sigma of 0.01
 F13-F18 = F15-F16 = F14-F17
 3.16 with sigma of 0.02
 F13-F16 = F13-F14 = F13-F15 = F13-F17 = F16-F14 = F16-F18
 2.23 with sigma of 0.02
 F16-F17 = F14-F18 = F14-F15
 2.23 with sigma of 0.02
 P7A-F13A = P7A-F14A = P7A-F15A = P7A-F16A = P7A-F17A = P7A-F18A
 1.58 with sigma of 0.01
 F16A-F18A = F17A-F14A = F15A-F13A
 3.16 with sigma of 0.02
 F13A-F18A = F13A-F14A = F13A-F16A = F13A-F17A = F18A-F14A = F18A-F15A
 2.23 with sigma of 0.02
 F18A-F17A = F14A-F15A = F14A-F16A
 2.23 with sigma of 0.02
 P8-F19 = P8-F20 = P8-F21
 1.58 with sigma of 0.01
3. Uiso/Uaniso restraints and constraints
P5 \\sim P6 \\sim P8 \\sim F1 \\sim F5 \\sim F2 \\sim F3 \\sim F4 \\sim F6
\\sim F2A \\sim F3A \\sim F4A \\sim F6A \\sim F7 \\sim F8 \\sim F9 \\sim F10
\\sim F11 \\sim F12 \\sim F19 \\sim F20 \\sim F21 \\sim P7 \\sim F13 \\sim F14
\\sim F15 \\sim F16 \\sim F17 \\sim F18 \\sim P7A \\sim F13A \\sim F14A \\sim
F15A \\sim F16A \\sim F17A \\sim F18A: within 1.8A with sigma of 0.02 and sigma
for terminal atoms of 0.04 within 1.8A
C85 \\sim C86 \\sim N7: within 1.8A with sigma of 0.02 and sigma for terminal
atoms of 0.04 within 1.8A
Uanis(C39) \\sim Ueq, Uanis(C51) \\sim Ueq, Uanis(C52) \\sim Ueq, Uanis(C53)
\\sim Ueq, Uanis(C63) \\sim Ueq, Uanis(C64) \\sim Ueq, Uanis(C65) \\sim Ueq,
Uanis(C71) \\sim Ueq, Uanis(C81) \\sim Ueq, Uanis(C82) \\sim Ueq, Uanis(C85)
\\sim Ueq, Uanis(C86) \\sim Ueq, Uanis(N7) \\sim Ueq, Uanis(F1) \\sim Ueq,
Uanis(F3) \\sim Ueq, Uanis(F3A) \\sim Ueq, Uanis(F4) \\sim Ueq, Uanis(F9) \\sim
Ueq: with sigma of 0.01 and sigma for terminal atoms of 0.02
Uanis(F17) \\sim Ueq, Uanis(F17A) \\sim Ueq, Uanis(C70) \\sim Ueq, Uanis(F15A)
\\sim Ueq, Uanis(F18A) \\sim Ueq, Uanis(F15) \\sim Ueq: with sigma of 0.01 and
sigma for terminal atoms of 0.02
Uanis(N1) \\sim Ueq: with sigma of 0.005 and sigma for terminal atoms of 0.01
4. Rigid body (RIGU) restrains
 P7, F13, F14, F15, F16, F17, F18
 with sigma for 1-2 distances of 0.001 and sigma for 1-3 distances of 0.001
5. Others
 Fixed Sof: F2(0.5) F3(0.5) F4(0.5) F6(0.5) F2A(0.5) F3A(0.5) F4A(0.5)
 F6A(0.5) P7(0.6) F13(0.6) F14(0.6) F15(0.6) F16(0.6) F17(0.6) F18(0.6)
 P7A(0.4) F13A(0.4) F14A(0.4) F15A(0.4) F16A(0.4) F17A(0.4) F18A(0.4) N1(0.5)
 H1A(0.5) H1B(0.5) H1C(0.5) H1D(0.5)
6.a Riding coordinates:
 C50(H50), C51(H51), C63(H63), C64(H64), C65(H65), C66(H66), N1(H1A,H1B,H1C,H1D)
6.b Ternary CH refined with riding coordinates:
 C23(H23), C24(H24), C25(H25), C26(H26), C27(H27), C54(H54), C55(H55),
 C56(H56), C57(H57), C58(H58)
6.c Secondary CH2 refined with riding coordinates:
 C28(H28A,H28B), C29(H29A,H29B), C59(H59A,H59B), C60(H60A,H60B)
6.d Me refined with riding coordinates:
 C85(H85A,H85B,H85C)
6.e Aromatic/amide H refined with riding coordinates:
 C3(H3), C4(H4), C5(H5), C6(H6), C7(H7), C8(H8), C9(H9), C10(H10), C11(H11),
 C12(H12), C13(H13), C14(H14), C15(H15), C16(H16), C17(H17), C18(H18), C19(H19),
  C20(H20), C21(H21), C22(H22), C31(H31), C32(H32), C33(H33), C34(H34),
 C35(H35), C37(H37), C38(H38), C39(H39), C40(H40), C41(H41), C43(H43), C44(H44),
  C45(H45), C46(H46), C47(H47), C49(H49), C52(H52), C53(H53), C62(H62),
 C68(H68), C69(H69), C70(H70), C71(H71), C72(H72), C74(H74), C75(H75), C76(H76),
  C77(H77), C78(H78), C80(H80), C81(H81), C82(H82), C83(H83), C84(H84)
;
_olex2_submission_special_instructions 'No special instructions were received'

loop_
_space_group_symop_operation_xyz
'x, y, z'
'-x, y, -z+1/2'
'x+1/2, y+1/2, z'
'-x+1/2, y+1/2, -z+1/2'
'-x, -y, -z'
'x, -y, z-1/2'
'-x+1/2, -y+1/2, -z'
'x+1/2, -y+1/2, z-1/2'

loop_
_atom_site_label
_atom_site_type_symbol
_atom_site_fract_x
_atom_site_fract_y
_atom_site_fract_z
_atom_site_U_iso_or_equiv
_atom_site_adp_type
_atom_site_occupancy
_atom_site_site_symmetry_order
_atom_site_calc_flag
_atom_site_refinement_flags_posn
_atom_site_refinement_flags_adp
_atom_site_refinement_flags_occupancy
_atom_site_disorder_assembly
_atom_site_disorder_group
Ru1 Ru 0.11795(2) 1.34183(4) 0.11643(2) 0.0434(2) Uani 1 1 d . . . . .
Fe1 Fe 0.19060(3) 1.54777(7) 0.05068(3) 0.0398(3) Uani 1 1 d . . . . .
Fe2 Fe 0.04824(3) 1.12154(7) 0.17724(3) 0.0399(3) Uani 1 1 d . . . . .
C1 C 0.1517(2) 1.4271(5) 0.0955(2) 0.0474(16) Uani 1 1 d . . . . .
C2 C 0.0858(2) 1.2550(5) 0.13655(19) 0.0456(16) Uani 1 1 d . . . . .
C3 C 0.1801(3) 1.2526(6) 0.1830(3) 0.070(2) Uani 1 1 d . . . . .
H3 H 0.160125 1.268923 0.193012 0.085 Uiso 1 1 calc R U . . .
C4 C 0.2153(4) 1.2132(8) 0.2054(4) 0.097(4) Uani 1 1 d . . . . .
H4 H 0.218728 1.200697 0.229734 0.117 Uiso 1 1 calc R U . . .
C5 C 0.2458(4) 1.1918(9) 0.1915(4) 0.116(5) Uani 1 1 d . . . . .
H5 H 0.270719 1.166076 0.206522 0.139 Uiso 1 1 calc R U . . .
C6 C 0.2391(3) 1.2088(8) 0.1554(4) 0.101(4) Uani 1 1 d . . . . .
H6 H 0.259520 1.194624 0.145582 0.121 Uiso 1 1 calc R U . . .
C7 C 0.2017(3) 1.2474(7) 0.1333(3) 0.074(3) Uani 1 1 d . . . . .
H7 H 0.197257 1.257781 0.108635 0.088 Uiso 1 1 calc R U . . .
C8 C 0.1641(3) 1.4688(6) 0.1788(2) 0.064(2) Uani 1 1 d . . . . .
H8 H 0.185702 1.456136 0.170250 0.077 Uiso 1 1 calc R U . . .
C9 C 0.1720(4) 1.5274(7) 0.2084(3) 0.081(3) Uani 1 1 d . . . . .
H9 H 0.198031 1.554537 0.218944 0.098 Uiso 1 1 calc R U . . .
C10 C 0.1410(4) 1.5449(7) 0.2220(3) 0.086(3) Uani 1 1 d . . . . .
H10 H 0.145771 1.583386 0.242106 0.103 Uiso 1 1 calc R U . . .
C11 C 0.1028(4) 1.5052(7) 0.2057(3) 0.076(3) Uani 1 1 d . . . . .
H11 H 0.081104 1.516295 0.214310 0.092 Uiso 1 1 calc R U . . .
C12 C 0.0976(3) 1.4478(6) 0.1758(2) 0.061(2) Uani 1 1 d . . . . .
H12 H 0.071705 1.420507 0.164718 0.073 Uiso 1 1 calc R U . . .
C13 C 0.0286(2) 1.3784(6) 0.06733(19) 0.0499(17) Uani 1 1 d . . . . .
H13 H 0.026712 1.314591 0.066989 0.060 Uiso 1 1 calc R U . . .
C14 C -0.0060(3) 1.4300(7) 0.0469(2) 0.068(2) Uani 1 1 d . . . . .
H14 H -0.030696 1.400816 0.033307 0.082 Uiso 1 1 calc R U . . .
C15 C -0.0032(3) 1.5245(7) 0.0471(2) 0.072(3) Uani 1 1 d . . . . .
H15 H -0.025562 1.560185 0.033033 0.087 Uiso 1 1 calc R U . . .
C16 C 0.0336(3) 1.5652(6) 0.0687(3) 0.071(3) Uani 1 1 d . . . . .
H16 H 0.035774 1.628953 0.069939 0.085 Uiso 1 1 calc R U . . .
C17 C 0.0667(3) 1.5121(5) 0.0881(2) 0.0556(19) Uani 1 1 d . . . . .
H17 H 0.091250 1.540858 0.102111 0.067 Uiso 1 1 calc R U . . .
C18 C 0.0970(2) 1.2991(6) 0.0361(2) 0.0554(19) Uani 1 1 d . . . . .
H18 H 0.096724 1.362918 0.034534 0.066 Uiso 1 1 calc R U . . .
C19 C 0.0867(3) 1.2471(7) 0.0038(2) 0.072(2) Uani 1 1 d . . . . .
H19 H 0.079784 1.276150 -0.018800 0.087 Uiso 1 1 calc R U . . .
C20 C 0.0868(3) 1.1531(6) 0.0059(3) 0.074(3) Uani 1 1 d . . . . .
H20 H 0.079082 1.117834 -0.015378 0.089 Uiso 1 1 calc R U . . .
C21 C 0.0983(3) 1.1121(6) 0.0391(3) 0.070(2) Uani 1 1 d . . . . .
H21 H 0.098779 1.048307 0.040985 0.084 Uiso 1 1 calc R U . . .
C22 C 0.1095(2) 1.1674(5) 0.0711(2) 0.0549(19) Uani 1 1 d . . . . .
H22 H 0.118642 1.138838 0.093918 0.066 Uiso 1 1 calc R U . . .
C23 C 0.1299(3) 1.5845(7) 0.0178(2) 0.065(2) Uani 1 1 d . . . . .
H23 H 0.105263 1.580177 0.024987 0.078 Uiso 1 1 calc R U . . .
C24 C 0.1562(2) 1.6615(6) 0.0231(2) 0.057(2) Uani 1 1 d . . . . .
H24 H 0.152882 1.720033 0.034295 0.069 Uiso 1 1 calc R U . . .
C25 C 0.1880(3) 1.6392(6) 0.0094(2) 0.058(2) Uani 1 1 d . . . . .
H25 H 0.210522 1.680373 0.009104 0.069 Uiso 1 1 calc R U . . .
C26 C 0.1812(3) 1.5486(6) -0.0052(2) 0.059(2) Uani 1 1 d . . . . .
H26 H 0.197759 1.516081 -0.017427 0.071 Uiso 1 1 calc R U . . .
C27 C 0.1444(3) 1.5155(7) 0.0004(2) 0.067(2) Uani 1 1 d . . . . .
H27 H 0.131670 1.454938 -0.006910 0.081 Uiso 1 1 calc R U . . .
C28 C 0.2708(3) 1.5556(6) 0.1290(2) 0.066(2) Uani 1 1 d . . . . .
H28A H 0.297088 1.580957 0.129417 0.079 Uiso 1 1 calc R U . . .
H28B H 0.270457 1.556927 0.153871 0.079 Uiso 1 1 calc R U . . .
C29 C 0.2673(3) 1.4580(6) 0.1159(2) 0.0573(19) Uani 1 1 d . . . . .
H29A H 0.249274 1.423697 0.125750 0.069 Uiso 1 1 calc R U . . .
H29B H 0.294458 1.429172 0.124337 0.069 Uiso 1 1 calc R U . . .
C30 C 0.2012(2) 1.6714(5) 0.1292(2) 0.0498(17) Uani 1 1 d . . . . .
C31 C 0.2240(3) 1.7047(6) 0.1641(2) 0.063(2) Uani 1 1 d . . . . .
H31 H 0.252843 1.701482 0.172801 0.076 Uiso 1 1 calc R U . . .
C32 C 0.2035(4) 1.7424(7) 0.1858(3) 0.080(3) Uani 1 1 d . . . . .
H32 H 0.218875 1.764938 0.208955 0.096 Uiso 1 1 calc R U . . .
C33 C 0.1607(3) 1.7472(6) 0.1738(3) 0.071(2) Uani 1 1 d . . . . .
H33 H 0.147337 1.771668 0.188839 0.085 Uiso 1 1 calc R U . . .
C34 C 0.1382(3) 1.7155(6) 0.1395(3) 0.065(2) Uani 1 1 d . . . . .
H34 H 0.109399 1.719476 0.130946 0.078 Uiso 1 1 calc R U . . .
C35 C 0.1586(2) 1.6766(5) 0.1170(2) 0.0508(17) Uani 1 1 d . . . . .
H35 H 0.143144 1.654454 0.093786 0.061 Uiso 1 1 calc R U . . .
C36 C 0.2537(2) 1.7318(5) 0.0921(2) 0.0522(18) Uani 1 1 d . . . . .
C37 C 0.2943(3) 1.7307(9) 0.0927(4) 0.100(4) Uani 1 1 d . . . . .
H37 H 0.309702 1.676624 0.096253 0.120 Uiso 1 1 calc R U . . .
C38 C 0.3123(5) 1.8224(15) 0.0871(5) 0.140(7) Uani 1 1 d . . . . .
H38 H 0.339551 1.824172 0.087514 0.168 Uiso 1 1 calc R U . . .
C39 C 0.2923(5) 1.8950(11) 0.0822(4) 0.102(4) Uani 1 1 d . U . . .
H39 H 0.305047 1.949857 0.079722 0.123 Uiso 1 1 calc R U . . .
C40 C 0.2525(6) 1.8958(8) 0.0803(4) 0.121(5) Uani 1 1 d . . . . .
H40 H 0.237407 1.950424 0.075576 0.145 Uiso 1 1 calc R U . . .
C41 C 0.2337(4) 1.8138(6) 0.0854(3) 0.087(3) Uani 1 1 d . . . . .
H41 H 0.206176 1.815690 0.084168 0.105 Uiso 1 1 calc R U . . .
C42 C 0.2905(2) 1.4880(5) 0.0526(2) 0.0490(17) Uani 1 1 d . . . . .
C43 C 0.2890(3) 1.5583(7) 0.0295(3) 0.083(3) Uani 1 1 d . . . . .
H43 H 0.264503 1.591542 0.019654 0.099 Uiso 1 1 calc R U . . .
C44 C 0.3241(3) 1.5827(7) 0.0198(3) 0.088(3) Uani 1 1 d . . . . .
H44 H 0.322143 1.630825 0.003559 0.105 Uiso 1 1 calc R U . . .
C45 C 0.3589(3) 1.5381(6) 0.0336(3) 0.071(3) Uani 1 1 d . . . . .
H45 H 0.381789 1.555184 0.027510 0.085 Uiso 1 1 calc R U . . .
C46 C 0.3620(3) 1.4655(8) 0.0574(3) 0.089(3) Uani 1 1 d . . . . .
H46 H 0.386403 1.431285 0.066217 0.107 Uiso 1 1 calc R U . . .
C47 C 0.3279(3) 1.4441(8) 0.0681(3) 0.078(3) Uani 1 1 d . . . . .
H47 H 0.330697 1.399454 0.085972 0.094 Uiso 1 1 calc R U . . .
C48 C 0.2382(3) 1.3345(5) 0.0546(3) 0.061(2) Uani 1 1 d . . . . .
C49 C 0.2065(4) 1.3056(7) 0.0257(3) 0.096(4) Uani 1 1 d . . . . .
H49 H 0.187667 1.347465 0.010689 0.115 Uiso 1 1 calc R U . . .
C50 C 0.2017(5) 1.2065(9) 0.0178(4) 0.113(4) Uani 1 1 d . . . . .
H50 H 0.179189 1.186710 -0.002168 0.136 Uiso 1 1 d R U . . .
C51 C 0.2264(5) 1.1479(10) 0.0374(4) 0.107(4) Uani 1 1 d . U . . .
H51 H 0.222738 1.085865 0.031193 0.129 Uiso 1 1 d R U . . .
C52 C 0.2584(4) 1.1749(10) 0.0666(5) 0.115(4) Uani 1 1 d . U . . .
H52 H 0.276640 1.130545 0.080495 0.138 Uiso 1 1 calc R U . . .
C53 C 0.2658(4) 1.2688(7) 0.0774(4) 0.100(4) Uani 1 1 d . U . . .
H53 H 0.287634 1.286111 0.098317 0.120 Uiso 1 1 calc R U . . .
C54 C 0.0781(3) 1.0513(5) 0.2272(2) 0.058(2) Uani 1 1 d . . . . .
H54 H 0.093519 0.993477 0.229968 0.070 Uiso 1 1 calc R U . . .
C55 C 0.0346(3) 1.0595(6) 0.21982(19) 0.057(2) Uani 1 1 d . . . . .
H55 H 0.014879 1.009226 0.217743 0.069 Uiso 1 1 calc R U . . .
C56 C 0.0260(2) 1.1560(6) 0.21924(19) 0.0536(19) Uani 1 1 d . . . . .
H56 H -0.001020 1.183890 0.216061 0.064 Uiso 1 1 calc R U . . .
C57 C 0.0637(3) 1.2036(6) 0.2263(2) 0.0572(19) Uani 1 1 d . . . . .
H57 H 0.067129 1.270583 0.227525 0.069 Uiso 1 1 calc R U . . .
C58 C 0.0952(2) 1.1398(6) 0.23076(19) 0.0531(18) Uani 1 1 d . . . . .
H58 H 0.124548 1.154278 0.235556 0.064 Uiso 1 1 calc R U . . .
C59 C -0.0212(2) 1.0664(7) 0.0951(2) 0.060(2) Uani 1 1 d . . . . .
H59A H -0.037676 1.011464 0.093936 0.072 Uiso 1 1 calc R U . . .
H59B H -0.035364 1.103607 0.073676 0.072 Uiso 1 1 calc R U . . .
C60 C 0.0212(2) 1.0395(6) 0.0948(2) 0.0554(19) Uani 1 1 d . . . . .
H60A H 0.033715 1.091219 0.086697 0.067 Uiso 1 1 calc R U . . .
H60B H 0.018546 0.989105 0.077760 0.067 Uiso 1 1 calc R U . . .
C61 C -0.0577(2) 1.0840(8) 0.1523(2) 0.067(3) Uani 1 1 d . . . . .
C62 C -0.0630(3) 0.9917(9) 0.1539(3) 0.093(4) Uani 1 1 d . . . . .
H62 H -0.045927 0.952179 0.146731 0.111 Uiso 1 1 calc R U . . .
C63 C -0.0936(4) 0.9546(10) 0.1662(3) 0.102(4) Uani 1 1 d . U . . .
H63 H -0.097690 0.891538 0.166851 0.123 Uiso 1 1 d R U . . .
C64 C -0.1173(3) 1.0155(11) 0.1776(3) 0.095(3) Uani 1 1 d . U . . .
H64 H -0.137163 0.991492 0.186323 0.115 Uiso 1 1 d R U . . .
C65 C -0.1136(3) 1.1086(10) 0.1769(3) 0.088(3) Uani 1 1 d . U . . .
H65 H -0.130597 1.147128 0.184592 0.105 Uiso 1 1 d R U . . .
C66 C -0.0826(3) 1.1448(9) 0.1635(2) 0.084(3) Uani 1 1 d . . . . .
H66 H -0.078916 1.207931 0.162347 0.100 Uiso 1 1 d R U . . .
C67 C -0.0335(3) 1.2472(7) 0.1226(2) 0.064(2) Uani 1 1 d . . . . .
C68 C -0.0156(3) 1.3222(7) 0.1436(3) 0.070(2) Uani 1 1 d . . . . .
H68 H 0.007267 1.313878 0.164943 0.084 Uiso 1 1 calc R U . . .
C69 C -0.0314(4) 1.4118(8) 0.1334(3) 0.091(3) Uani 1 1 d . . . . .
H69 H -0.019595 1.461730 0.148328 0.109 Uiso 1 1 calc R U . . .
C70 C -0.0644(4) 1.4248(10) 0.1013(4) 0.105(4) Uani 1 1 d . U . . .
H70 H -0.073994 1.483853 0.093702 0.126 Uiso 1 1 calc R U . . .
C71 C -0.0818(4) 1.3547(10) 0.0818(3) 0.095(3) Uani 1 1 d . U . . .
H71 H -0.104370 1.365250 0.060515 0.114 Uiso 1 1 calc R U . . .
C72 C -0.0685(3) 1.2602(9) 0.0908(3) 0.085(3) Uani 1 1 d . . . . .
H72 H -0.082316 1.211083 0.076303 0.101 Uiso 1 1 calc R U . . .
C73 C 0.0382(3) 0.8881(6) 0.1458(2) 0.060(2) Uani 1 1 d . . . . .
C74 C 0.0597(4) 0.8399(6) 0.1784(3) 0.074(3) Uani 1 1 d . . . . .
H74 H 0.080310 0.869451 0.197308 0.089 Uiso 1 1 calc R U . . .
C75 C 0.0503(5) 0.7500(8) 0.1824(3) 0.105(4) Uani 1 1 d . . . . .
H75 H 0.064248 0.718578 0.203985 0.126 Uiso 1 1 calc R U . . .
C76 C 0.0202(5) 0.7067(8) 0.1542(5) 0.114(5) Uani 1 1 d . . . . .
H76 H 0.011905 0.647370 0.157474 0.137 Uiso 1 1 calc R U . . .
C77 C 0.0030(5) 0.7483(10) 0.1229(5) 0.121(5) Uani 1 1 d . . . . .
H77 H -0.015036 0.715845 0.103130 0.145 Uiso 1 1 calc R U . . .
C78 C 0.0112(4) 0.8396(8) 0.1183(3) 0.097(4) Uani 1 1 d . . . . .
H78 H -0.002283 0.868049 0.095923 0.116 Uiso 1 1 calc R U . . .
C79 C 0.1051(2) 0.9904(5) 0.1379(2) 0.0538(18) Uani 1 1 d . . . . .
C80 C 0.1092(3) 0.9461(7) 0.1081(3) 0.071(2) Uani 1 1 d . . . . .
H80 H 0.085465 0.923925 0.089935 0.085 Uiso 1 1 calc R U . . .
C81 C 0.1465(4) 0.9335(8) 0.1042(3) 0.085(3) Uani 1 1 d . U . . .
H81 H 0.148373 0.904202 0.083537 0.102 Uiso 1 1 calc R U . . .
C82 C 0.1816(3) 0.9648(7) 0.1313(3) 0.083(3) Uani 1 1 d . U . . .
H82 H 0.207574 0.954847 0.129341 0.100 Uiso 1 1 calc R U . . .
C83 C 0.1789(3) 1.0093(8) 0.1603(4) 0.092(3) Uani 1 1 d . . . . .
H83 H 0.202825 1.031851 0.178010 0.110 Uiso 1 1 calc R U . . .
C84 C 0.1400(3) 1.0226(7) 0.1645(3) 0.071(2) Uani 1 1 d . . . . .
H84 H 0.138213 1.052806 0.185036 0.085 Uiso 1 1 calc R U . . .
N8 N 0.16920(17) 1.4723(4) 0.08040(16) 0.0430(13) Uani 1 1 d . . . . .
N2 N 0.06985(17) 1.2033(4) 0.15061(15) 0.0414(12) Uani 1 1 d . . . . .
N3 N 0.1719(2) 1.2701(5) 0.1470(2) 0.0583(17) Uani 1 1 d . . . . .
N4 N 0.1275(2) 1.4293(4) 0.16179(17) 0.0551(16) Uani 1 1 d . . . . .
N5 N 0.06495(18) 1.4185(4) 0.08760(16) 0.0445(13) Uani 1 1 d . . . . .
N6 N 0.10739(17) 1.2591(4) 0.06958(16) 0.0452(13) Uani 1 1 d . . . . .
P1 P 0.22774(6) 1.62774(12) 0.09915(5) 0.0421(4) Uani 1 1 d . . . . .
P2 P 0.24579(6) 1.45668(12) 0.06553(5) 0.0443(4) Uani 1 1 d . . . . .
P3 P -0.01708(6) 1.13135(15) 0.13667(5) 0.0497(5) Uani 1 1 d . . . . .
P4 P 0.05393(6) 1.00496(13) 0.14060(5) 0.0457(4) Uani 1 1 d . . . . .
P5 P -0.04444(10) 1.18475(18) -0.01071(6) 0.0820(8) Uani 1 1 d D U . . .
P6 P 0.11442(13) 1.3186(3) -0.09396(13) 0.1185(12) Uani 1 1 d . U . . .
P8 P 0.000000 1.4264(4) 0.250000 0.1156(17) Uani 1 2 d DS TU P . .
F1 F -0.0660(2) 1.2321(6) 0.01435(17) 0.151(4) Uani 1 1 d D U . . .
F5 F -0.0241(2) 1.1302(5) -0.03536(17) 0.119(2) Uani 1 1 d D U . . .
F2 F -0.0128(3) 1.2690(7) -0.0100(3) 0.085(4) Uani 0.5 1 d D U P A 1
F3 F -0.0753(3) 1.2294(8) -0.0465(2) 0.080(3) Uani 0.5 1 d D U P A 1
F4 F -0.0712(5) 1.0974(9) -0.0133(5) 0.123(7) Uani 0.5 1 d D U P A 1
F6 F -0.0092(4) 1.1523(10) 0.0258(3) 0.080(5) Uani 0.5 1 d D U P A 1
F2A F -0.0343(7) 1.2825(9) -0.0220(5) 0.196(9) Uani 0.5 1 d D U P A 2
F3A F -0.0894(4) 1.1813(13) -0.0420(4) 0.158(7) Uani 0.5 1 d D U P A 2
F4A F -0.0566(4) 1.0864(6) 0.0018(4) 0.101(5) Uani 0.5 1 d D U P A 2
F6A F -0.0036(3) 1.1809(9) 0.0233(3) 0.080(5) Uani 0.5 1 d D U P A 2
F7 F 0.0813(4) 1.3531(8) -0.1310(3) 0.187(5) Uani 1 1 d . U . . .
F8 F 0.1401(3) 1.2729(9) -0.1168(3) 0.181(4) Uani 1 1 d . U . . .
F9 F 0.0896(3) 1.2214(7) -0.0973(4) 0.188(4) Uani 1 1 d . U . . .
F10 F 0.0889(3) 1.3593(6) -0.0716(3) 0.138(3) Uani 1 1 d . U . . .
F11 F 0.1467(3) 1.2813(8) -0.0578(3) 0.165(4) Uani 1 1 d . U . . .
F12 F 0.1387(3) 1.4105(6) -0.0907(3) 0.147(3) Uani 1 1 d . U . . .
F19 F -0.0283(4) 1.5010(6) 0.2242(3) 0.195(5) Uani 1 1 d D U . . .
F20 F -0.0276(3) 1.3464(5) 0.2247(2) 0.124(3) Uani 1 1 d D U . . .
F21 F 0.0278(3) 1.4197(6) 0.2252(3) 0.152(3) Uani 1 1 d D U . . .
P7 P 0.29771(13) 1.4560(4) 0.23047(10) 0.0936(14) Uani 0.6 1 d D U P B 1
F13 F 0.2847(3) 1.5217(8) 0.2572(3) 0.129(3) Uani 0.6 1 d D U P B 1
F14 F 0.3399(2) 1.4289(7) 0.2622(2) 0.106(3) Uani 0.6 1 d D U P B 1
F15 F 0.2745(4) 1.3781(8) 0.2428(3) 0.129(3) Uani 0.6 1 d D U P B 1
F16 F 0.3178(3) 1.5425(6) 0.2203(3) 0.107(3) Uani 0.6 1 d D U P B 1
F17 F 0.2559(2) 1.4782(10) 0.1978(2) 0.126(3) Uani 0.6 1 d D U P B 1
F18 F 0.3109(4) 1.3935(8) 0.2030(3) 0.125(3) Uani 0.6 1 d D U P B 1
P7A P 0.3617(4) 1.2485(9) 0.2086(3) 0.157(4) Uani 0.4 1 d D U P C 2
F13A F 0.3986(6) 1.1864(16) 0.2319(7) 0.262(16) Uani 0.4 1 d D U P C 2
F14A F 0.3825(7) 1.2596(17) 0.1782(6) 0.215(12) Uani 0.4 1 d D U P C 2
F15A F 0.3265(6) 1.3170(14) 0.1854(6) 0.179(9) Uani 0.4 1 d D U P C 2
F16A F 0.3839(8) 1.3378(13) 0.2287(6) 0.211(12) Uani 0.4 1 d D U P C 2
F17A F 0.3403(7) 1.2407(17) 0.2383(5) 0.177(9) Uani 0.4 1 d D U P C 2
F18A F 0.3381(6) 1.1600(11) 0.1881(5) 0.156(8) Uani 0.4 1 d D U P C 2
N7 N 0.1603(5) 1.3122(12) 0.2738(6) 0.201(7) Uani 1 1 d D U . . .
C85 C 0.2168(7) 1.4228(16) 0.3013(7) 0.243(11) Uani 1 1 d D U . . .
H85A H 0.242254 1.423853 0.296158 0.365 Uiso 1 1 calc R U . . .
H85B H 0.202765 1.480569 0.294431 0.365 Uiso 1 1 calc R U . . .
H85C H 0.222967 1.412524 0.327064 0.365 Uiso 1 1 calc R U . . .
C86 C 0.1905(6) 1.3493(16) 0.2806(7) 0.205(9) Uani 1 1 d D U . . .
N1 N -0.0069(12) 0.8522(13) 0.2459(12) 0.115(9) Uani 0.5 1 d . U P D -1
H1A H 0.013008 0.864124 0.237945 0.138 Uiso 0.5 1 d R U P D -1
H1B H -0.027532 0.836584 0.227285 0.173 Uiso 0.5 1 d R U P D -1
H1C H -0.015842 0.894274 0.256885 0.138 Uiso 0.5 1 d R U P D -1
H1D H 0.001788 0.808804 0.261375 0.173 Uiso 0.5 1 d R U P D -1

loop_
_atom_site_aniso_label
_atom_site_aniso_U_11
_atom_site_aniso_U_22
_atom_site_aniso_U_33
_atom_site_aniso_U_23
_atom_site_aniso_U_13
_atom_site_aniso_U_12
Ru1 0.0496(3) 0.0398(3) 0.0466(3) 0.0041(2) 0.0241(3) -0.0077(2)
Fe1 0.0454(5) 0.0396(5) 0.0392(5) 0.0030(4) 0.0210(4) -0.0038(4)
Fe2 0.0469(5) 0.0414(5) 0.0371(5) 0.0041(4) 0.0217(4) -0.0027(4)
C1 0.049(4) 0.043(4) 0.052(4) 0.001(3) 0.020(3) 0.001(3)
C2 0.048(4) 0.046(4) 0.044(4) -0.001(3) 0.016(3) -0.001(3)
C3 0.074(6) 0.060(5) 0.068(6) 0.014(4) 0.013(4) -0.012(4)
C4 0.089(8) 0.083(8) 0.091(8) 0.023(6) -0.005(6) -0.013(7)
C5 0.088(9) 0.090(9) 0.131(12) 0.042(9) -0.011(8) 0.001(7)
C6 0.059(6) 0.074(7) 0.173(14) 0.023(8) 0.044(7) 0.011(5)
C7 0.061(5) 0.063(6) 0.100(7) 0.013(5) 0.031(5) 0.001(4)
C8 0.074(5) 0.058(5) 0.052(5) 0.006(4) 0.010(4) -0.019(4)
C9 0.101(7) 0.078(7) 0.057(5) 0.000(5) 0.018(5) -0.029(6)
C10 0.135(9) 0.066(6) 0.060(6) -0.015(5) 0.040(6) -0.024(6)
C11 0.110(8) 0.064(6) 0.068(6) -0.017(5) 0.048(5) -0.015(6)
C12 0.081(5) 0.044(4) 0.067(5) 0.000(4) 0.037(4) -0.011(4)
C13 0.059(4) 0.052(4) 0.041(4) 0.003(3) 0.021(3) 0.001(4)
C14 0.072(5) 0.067(6) 0.063(5) 0.011(4) 0.020(4) 0.004(5)
C15 0.079(6) 0.077(6) 0.057(5) 0.018(5) 0.021(4) 0.029(5)
C16 0.095(7) 0.045(5) 0.090(7) 0.016(5) 0.054(6) 0.015(5)
C17 0.067(5) 0.044(4) 0.068(5) 0.003(4) 0.038(4) -0.008(4)
C18 0.071(5) 0.052(4) 0.053(4) 0.005(4) 0.035(4) 0.002(4)
C19 0.109(7) 0.065(6) 0.056(5) 0.004(4) 0.046(5) 0.011(5)
C20 0.118(8) 0.058(5) 0.063(5) -0.012(4) 0.051(5) 0.003(5)
C21 0.108(7) 0.045(4) 0.077(6) -0.008(4) 0.057(5) -0.005(5)
C22 0.063(5) 0.044(4) 0.069(5) 0.008(4) 0.037(4) 0.001(4)
C23 0.053(4) 0.092(7) 0.052(5) 0.017(5) 0.019(4) -0.001(5)
C24 0.062(5) 0.063(5) 0.046(4) 0.017(4) 0.017(3) 0.014(4)
C25 0.068(5) 0.060(5) 0.049(4) 0.015(4) 0.027(4) -0.004(4)
C26 0.079(5) 0.067(5) 0.037(4) 0.003(4) 0.027(4) -0.010(4)
C27 0.071(5) 0.082(6) 0.044(4) 0.003(4) 0.014(4) -0.025(5)
C28 0.070(5) 0.062(5) 0.049(4) -0.002(4) 0.001(4) 0.015(4)
C29 0.061(4) 0.051(4) 0.058(5) 0.011(4) 0.018(4) 0.010(4)
C30 0.064(4) 0.042(4) 0.053(4) 0.005(3) 0.032(4) -0.007(3)
C31 0.082(6) 0.063(5) 0.053(5) -0.008(4) 0.033(4) -0.013(5)
C32 0.117(8) 0.076(7) 0.055(5) -0.011(5) 0.040(5) -0.014(6)
C33 0.099(7) 0.063(6) 0.069(6) -0.009(4) 0.052(5) -0.001(5)
C34 0.075(5) 0.046(4) 0.090(6) -0.004(4) 0.048(5) 0.002(4)
C35 0.067(5) 0.042(4) 0.053(4) -0.006(3) 0.035(4) -0.010(4)
C36 0.057(4) 0.045(4) 0.066(5) -0.016(4) 0.036(4) -0.014(3)
C37 0.067(6) 0.103(9) 0.149(11) -0.003(8) 0.062(7) -0.029(6)
C38 0.101(10) 0.21(2) 0.135(13) -0.023(13) 0.069(9) -0.074(12)
C39 0.133(8) 0.101(7) 0.094(7) -0.015(6) 0.066(6) -0.036(7)
C40 0.199(16) 0.052(6) 0.148(12) -0.009(7) 0.106(12) -0.027(8)
C41 0.115(8) 0.043(5) 0.135(10) 0.008(5) 0.084(8) -0.007(5)
C42 0.051(4) 0.035(4) 0.072(5) -0.006(3) 0.036(4) -0.009(3)
C43 0.062(5) 0.066(6) 0.136(9) 0.039(6) 0.054(6) 0.011(5)
C44 0.082(6) 0.069(6) 0.143(10) 0.037(6) 0.077(7) 0.011(5)
C45 0.066(5) 0.060(5) 0.104(7) -0.021(5) 0.052(5) -0.022(5)
C46 0.055(5) 0.093(8) 0.131(10) 0.018(7) 0.048(6) 0.005(5)
C47 0.065(5) 0.086(7) 0.094(7) 0.017(6) 0.042(5) -0.011(5)
C48 0.071(5) 0.042(4) 0.091(6) -0.009(4) 0.056(5) -0.005(4)
C49 0.129(9) 0.059(6) 0.097(8) -0.034(6) 0.037(7) -0.015(6)
C50 0.138(11) 0.070(7) 0.123(10) -0.033(7) 0.033(9) -0.035(8)
C51 0.127(8) 0.083(7) 0.130(8) -0.012(6) 0.069(7) 0.002(6)
C52 0.110(7) 0.083(7) 0.155(9) 0.004(7) 0.049(7) 0.000(6)
C53 0.098(6) 0.050(5) 0.146(8) -0.004(5) 0.036(6) 0.002(5)
C54 0.095(6) 0.042(4) 0.038(4) 0.005(3) 0.023(4) 0.006(4)
C55 0.075(5) 0.064(5) 0.038(4) 0.007(3) 0.026(4) -0.009(4)
C56 0.056(4) 0.076(6) 0.038(4) 0.004(4) 0.028(3) -0.001(4)
C57 0.077(5) 0.053(5) 0.044(4) -0.001(3) 0.023(4) 0.000(4)
C58 0.058(4) 0.070(5) 0.036(4) 0.001(3) 0.021(3) 0.001(4)
C59 0.060(5) 0.080(6) 0.042(4) 0.001(4) 0.018(3) -0.009(4)
C60 0.072(5) 0.058(5) 0.042(4) -0.005(3) 0.028(4) -0.001(4)
C61 0.051(4) 0.112(8) 0.045(4) 0.015(5) 0.026(3) -0.006(5)
C62 0.079(6) 0.125(10) 0.081(7) 0.048(7) 0.037(5) -0.022(6)
C63 0.089(6) 0.120(8) 0.100(7) 0.038(6) 0.035(5) -0.014(6)
C64 0.075(5) 0.142(8) 0.070(5) 0.024(6) 0.025(4) -0.016(6)
C65 0.060(5) 0.144(8) 0.067(5) -0.003(5) 0.033(4) 0.002(5)
C66 0.055(5) 0.156(11) 0.043(4) 0.004(5) 0.022(4) -0.014(6)
C67 0.068(5) 0.080(6) 0.057(5) 0.022(4) 0.036(4) 0.017(5)
C68 0.080(6) 0.067(6) 0.074(6) 0.015(5) 0.040(5) 0.017(5)
C69 0.105(8) 0.074(7) 0.103(8) 0.025(6) 0.049(7) 0.030(6)
C70 0.112(7) 0.102(7) 0.105(7) 0.032(6) 0.041(6) 0.033(6)
C71 0.087(6) 0.116(7) 0.085(6) 0.042(6) 0.031(5) 0.034(6)
C72 0.075(6) 0.122(9) 0.059(5) 0.032(6) 0.027(5) 0.034(6)
C73 0.085(6) 0.047(4) 0.059(5) -0.004(4) 0.041(4) -0.005(4)
C74 0.118(8) 0.045(5) 0.062(5) 0.003(4) 0.036(5) -0.009(5)
C75 0.193(14) 0.060(6) 0.086(7) 0.014(6) 0.080(9) -0.012(8)
C76 0.173(14) 0.052(6) 0.148(13) -0.021(8) 0.096(11) -0.052(8)
C77 0.135(12) 0.081(9) 0.139(13) -0.033(9) 0.037(10) -0.039(8)
C78 0.121(9) 0.067(7) 0.088(8) -0.014(6) 0.017(7) -0.021(6)
C79 0.064(5) 0.039(4) 0.072(5) 0.005(4) 0.041(4) 0.003(4)
C80 0.092(6) 0.065(6) 0.075(6) 0.008(4) 0.055(5) 0.017(5)
C81 0.103(6) 0.077(6) 0.101(6) 0.009(5) 0.067(5) 0.016(5)
C82 0.088(6) 0.063(5) 0.122(7) 0.001(5) 0.067(5) 0.004(5)
C83 0.062(5) 0.086(8) 0.139(10) -0.020(7) 0.049(6) -0.011(5)
C84 0.062(5) 0.071(6) 0.090(7) -0.002(5) 0.040(5) -0.001(5)
N8 0.043(3) 0.041(3) 0.051(3) 0.000(3) 0.023(3) -0.005(3)
N2 0.052(3) 0.034(3) 0.044(3) 0.001(2) 0.025(3) -0.005(3)
N3 0.052(3) 0.048(4) 0.074(4) 0.017(3) 0.021(3) -0.008(3)
N4 0.072(4) 0.045(3) 0.051(4) 0.001(3) 0.025(3) -0.018(3)
N5 0.052(3) 0.039(3) 0.051(3) 0.004(3) 0.028(3) -0.002(3)
N6 0.049(3) 0.044(3) 0.051(3) 0.000(3) 0.028(3) -0.003(3)
P1 0.0488(9) 0.0379(9) 0.0435(9) 0.0007(7) 0.0210(8) -0.0027(8)
P2 0.0529(10) 0.0342(9) 0.0549(11) 0.0016(8) 0.0302(8) -0.0018(8)
P3 0.0467(10) 0.0675(13) 0.0406(10) 0.0086(9) 0.0224(8) 0.0000(9)
P4 0.0577(10) 0.0443(10) 0.0415(9) 0.0007(8) 0.0254(8) -0.0031(8)
P5 0.133(2) 0.0641(15) 0.0473(12) -0.0008(11) 0.0297(14) 0.0220(16)
P6 0.117(3) 0.100(3) 0.133(3) 0.004(2) 0.037(2) 0.024(2)
P8 0.169(5) 0.085(3) 0.129(4) 0.000 0.098(4) 0.000
F1 0.161(7) 0.183(8) 0.087(5) -0.049(5) 0.016(4) 0.078(6)
F5 0.150(6) 0.137(6) 0.080(4) -0.030(4) 0.052(4) 0.014(5)
F2 0.099(8) 0.074(7) 0.052(6) 0.020(5) -0.012(5) -0.030(6)
F3 0.090(7) 0.081(8) 0.068(6) 0.037(6) 0.026(5) 0.010(6)
F4 0.136(13) 0.122(11) 0.109(11) -0.008(9) 0.041(9) -0.038(9)
F6 0.103(9) 0.068(9) 0.065(7) 0.014(6) 0.026(6) -0.029(7)
F2A 0.33(2) 0.130(13) 0.093(12) 0.064(10) 0.021(14) -0.004(15)
F3A 0.175(12) 0.168(13) 0.095(9) -0.041(9) 0.001(9) 0.086(10)
F4A 0.084(9) 0.116(11) 0.106(11) -0.056(9) 0.038(8) -0.049(8)
F6A 0.101(8) 0.072(10) 0.074(8) -0.014(6) 0.039(6) -0.058(7)
F7 0.187(9) 0.202(11) 0.139(8) 0.029(8) 0.014(7) 0.066(8)
F8 0.179(9) 0.211(11) 0.161(8) -0.041(8) 0.067(7) 0.059(8)
F9 0.166(8) 0.122(7) 0.259(11) 0.004(8) 0.050(8) 0.008(6)
F10 0.175(8) 0.113(6) 0.145(7) 0.010(5) 0.079(6) 0.026(6)
F11 0.147(7) 0.180(9) 0.143(7) 0.030(7) 0.016(6) 0.041(7)
F12 0.139(7) 0.118(7) 0.205(9) 0.006(6) 0.085(7) -0.007(5)
F19 0.294(13) 0.082(6) 0.205(10) 0.016(6) 0.082(9) 0.051(7)
F20 0.163(7) 0.099(5) 0.135(6) -0.013(5) 0.082(5) -0.010(5)
F21 0.204(9) 0.132(7) 0.169(8) 0.009(6) 0.127(7) -0.026(7)
P7 0.072(2) 0.164(4) 0.0396(18) 0.000(2) 0.0127(15) -0.045(2)
F13 0.128(7) 0.181(7) 0.071(5) -0.003(5) 0.024(4) -0.002(6)
F14 0.102(4) 0.123(7) 0.072(4) 0.007(4) 0.002(3) -0.025(4)
F15 0.121(6) 0.178(6) 0.089(6) 0.012(5) 0.038(4) -0.057(5)
F16 0.080(5) 0.141(5) 0.078(6) 0.017(4) -0.001(4) -0.033(4)
F17 0.077(4) 0.219(9) 0.066(4) 0.012(4) 0.004(3) -0.046(4)
F18 0.152(8) 0.152(7) 0.075(5) -0.007(5) 0.044(4) -0.031(6)
P7A 0.147(9) 0.180(11) 0.144(9) 0.030(8) 0.052(7) -0.023(8)
F13A 0.22(3) 0.25(3) 0.25(3) -0.02(3) 0.00(2) 0.05(2)
F14A 0.23(2) 0.24(3) 0.22(2) 0.00(2) 0.13(2) -0.08(2)
F15A 0.190(15) 0.183(15) 0.157(14) 0.039(13) 0.053(12) 0.027(13)
F16A 0.21(2) 0.23(3) 0.15(2) 0.00(2) 0.000(18) -0.03(2)
F17A 0.216(16) 0.173(15) 0.133(14) 0.015(12) 0.048(12) -0.057(13)
F18A 0.149(13) 0.192(16) 0.146(14) 0.024(12) 0.075(11) -0.027(12)
N7 0.163(11) 0.172(12) 0.224(14) 0.057(11) 0.011(10) -0.059(10)
C85 0.246(17) 0.224(17) 0.231(17) -0.016(15) 0.045(14) -0.019(15)
C86 0.203(12) 0.197(12) 0.204(12) 0.012(9) 0.059(9) -0.013(9)
N1 0.115(14) 0.152(12) 0.100(12) 0.007(9) 0.065(11) 0.013(9)

loop_
_atom_type_symbol
_atom_type_description
_atom_type_scat_dispersion_real
_atom_type_scat_dispersion_imag
_atom_type_scat_source
C C 0.0033 0.0016 'International Tables Vol C Tables 4.2.6.8 and 6.1.1.4'
H H 0.0000 0.0000 'International Tables Vol C Tables 4.2.6.8 and 6.1.1.4'
F F 0.0171 0.0103 'International Tables Vol C Tables 4.2.6.8 and 6.1.1.4'
Fe Fe 0.3463 0.8444 'International Tables Vol C Tables 4.2.6.8 and 6.1.1.4'
N N 0.0061 0.0033 'International Tables Vol C Tables 4.2.6.8 and 6.1.1.4'
P P 0.1023 0.0942 'International Tables Vol C Tables 4.2.6.8 and 6.1.1.4'
Ru Ru -1.2594 0.8363 'International Tables Vol C Tables 4.2.6.8 and 6.1.1.4'

loop_
_geom_angle_atom_site_label_1
_geom_angle_atom_site_label_2
_geom_angle_atom_site_label_3
_geom_angle
_geom_angle_site_symmetry_1
_geom_angle_site_symmetry_3
_geom_angle_publ_flag
C1 Ru1 N3 90.9(3) . . y
C1 Ru1 N4 91.2(3) . . y
C1 Ru1 N5 88.4(3) . . y
C1 Ru1 N6 87.3(3) . . y
C2 Ru1 C1 178.2(3) . . y
C2 Ru1 N3 87.9(3) . . y
C2 Ru1 N4 90.1(3) . . y
C2 Ru1 N5 92.9(3) . . y
C2 Ru1 N6 91.4(3) . . y
N3 Ru1 N4 88.6(3) . . y
N3 Ru1 N6 93.4(3) . . y
N4 Ru1 N6 177.6(2) . . y
N5 Ru1 N3 177.4(3) . . y
N5 Ru1 N4 88.9(2) . . y
N5 Ru1 N6 89.1(2) . . y
C23 Fe1 P1 122.9(3) . . y
C23 Fe1 P2 152.6(3) . . y
C24 Fe1 C23 39.2(3) . . y
C24 Fe1 C27 65.9(4) . . y
C24 Fe1 P1 94.4(3) . . y
C24 Fe1 P2 152.0(2) . . y
C25 Fe1 C23 66.2(3) . . y
C25 Fe1 C24 39.6(3) . . y
C25 Fe1 C26 40.1(3) . . y
C25 Fe1 C27 66.7(3) . . y
C25 Fe1 P1 100.4(3) . . y
C25 Fe1 P2 113.0(2) . . y
C26 Fe1 C23 66.5(3) . . y
C26 Fe1 C24 66.8(3) . . y
C26 Fe1 C27 40.2(3) . . y
C26 Fe1 P1 136.3(2) . . y
C26 Fe1 P2 94.8(3) . . y
C27 Fe1 C23 38.8(4) . . y
C27 Fe1 P1 160.0(3) . . y
C27 Fe1 P2 114.2(3) . . y
N8 Fe1 C23 90.3(3) . . y
N8 Fe1 C24 119.6(3) . . y
N8 Fe1 C25 156.5(3) . . y
N8 Fe1 C26 132.8(3) . . y
N8 Fe1 C27 96.3(3) . . y
N8 Fe1 P1 90.93(18) . . y
N8 Fe1 P2 88.41(18) . . y
P1 Fe1 P2 84.49(8) . . y
C54 Fe2 C57 64.1(3) . . y
C54 Fe2 C58 38.2(3) . . y
C54 Fe2 P3 136.0(3) . . y
C54 Fe2 P4 95.5(2) . . y
C55 Fe2 C54 39.7(3) . . y
C55 Fe2 C56 40.2(3) . . y
C55 Fe2 C57 65.8(3) . . y
C55 Fe2 C58 65.5(3) . . y
C55 Fe2 P3 98.1(2) . . y
C55 Fe2 P4 105.6(2) . . y
C56 Fe2 C54 65.8(3) . . y
C56 Fe2 C57 38.8(3) . . y
C56 Fe2 C58 64.6(3) . . y
C56 Fe2 P3 89.3(2) . . y
C56 Fe2 P4 143.6(2) . . y
C57 Fe2 C58 37.6(3) . . y
C57 Fe2 P3 117.7(2) . . y
C57 Fe2 P4 157.3(2) . . y
C58 Fe2 P3 153.5(2) . . y
C58 Fe2 P4 119.9(2) . . y
N2 Fe2 C54 130.5(3) . . y
N2 Fe2 C55 161.9(3) . . y
N2 Fe2 C56 126.6(3) . . y
N2 Fe2 C57 96.4(3) . . y
N2 Fe2 C58 98.4(3) . . y
N2 Fe2 P3 93.50(18) . . y
N2 Fe2 P4 89.50(18) . . y
P3 Fe2 P4 83.64(8) . . y
N8 C1 Ru1 173.9(6) . . ?
N2 C2 Ru1 174.8(6) . . ?
C4 C3 H3 117.7 . . ?
C4 C3 N3 124.6(11) . . ?
N3 C3 H3 117.7 . . ?
C3 C4 H4 120.7 . . ?
C3 C4 C5 118.6(12) . . ?
C5 C4 H4 120.7 . . ?
C4 C5 H5 120.5 . . ?
C6 C5 C4 119.0(11) . . ?
C6 C5 H5 120.5 . . ?
C5 C6 H6 120.0 . . ?
C5 C6 C7 119.9(12) . . ?
C7 C6 H6 120.0 . . ?
C6 C7 H7 119.3 . . ?
N3 C7 C6 121.4(11) . . ?
N3 C7 H7 119.3 . . ?
C9 C8 H8 118.0 . . ?
N4 C8 H8 118.0 . . ?
N4 C8 C9 124.1(10) . . ?
C8 C9 H9 120.6 . . ?
C10 C9 C8 118.7(10) . . ?
C10 C9 H9 120.6 . . ?
C9 C10 H10 120.2 . . ?
C9 C10 C11 119.6(9) . . ?
C11 C10 H10 120.2 . . ?
C10 C11 H11 121.2 . . ?
C10 C11 C12 117.6(9) . . ?
C12 C11 H11 121.2 . . ?
C11 C12 H12 117.9 . . ?
N4 C12 C11 124.2(9) . . ?
N4 C12 H12 117.9 . . ?
C14 C13 H13 119.0 . . ?
N5 C13 H13 119.0 . . ?
N5 C13 C14 122.0(8) . . ?
C13 C14 H14 120.4 . . ?
C15 C14 C13 119.2(9) . . ?
C15 C14 H14 120.4 . . ?
C14 C15 H15 120.7 . . ?
C14 C15 C16 118.5(8) . . ?
C16 C15 H15 120.7 . . ?
C15 C16 H16 119.9 . . ?
C17 C16 C15 120.2(8) . . ?
C17 C16 H16 119.9 . . ?
C16 C17 H17 118.9 . . ?
N5 C17 C16 122.3(8) . . ?
N5 C17 H17 118.9 . . ?
C19 C18 H18 119.1 . . ?
N6 C18 H18 119.1 . . ?
N6 C18 C19 121.9(8) . . ?
C18 C19 H19 120.3 . . ?
C20 C19 C18 119.5(8) . . ?
C20 C19 H19 120.3 . . ?
C19 C20 H20 120.3 . . ?
C21 C20 C19 119.4(9) . . ?
C21 C20 H20 120.3 . . ?
C20 C21 H21 120.4 . . ?
C20 C21 C22 119.2(8) . . ?
C22 C21 H21 120.4 . . ?
C21 C22 H22 118.8 . . ?
N6 C22 C21 122.3(8) . . ?
N6 C22 H22 118.8 . . ?
Fe1 C23 H23 125.5 . . ?
C24 C23 Fe1 70.3(4) . . ?
C24 C23 H23 125.5 . . ?
C27 C23 Fe1 70.5(5) . . ?
C27 C23 H23 125.5 . . ?
C27 C23 C24 109.0(7) . . ?
Fe1 C24 H24 126.2 . . ?
C23 C24 Fe1 70.6(5) . . ?
C23 C24 H24 126.2 . . ?
C23 C24 C25 107.7(8) . . ?
C25 C24 Fe1 68.8(4) . . ?
C25 C24 H24 126.2 . . ?
Fe1 C25 H25 125.6 . . ?
C24 C25 Fe1 71.6(4) . . ?
C24 C25 H25 125.6 . . ?
C24 C25 C26 108.7(8) . . ?
C26 C25 Fe1 70.6(4) . . ?
C26 C25 H25 125.6 . . ?
Fe1 C26 H26 126.8 . . ?
C25 C26 Fe1 69.2(4) . . ?
C25 C26 H26 126.8 . . ?
C25 C26 C27 106.5(8) . . ?
C27 C26 Fe1 70.6(4) . . ?
C27 C26 H26 126.8 . . ?
Fe1 C27 H27 125.9 . . ?
C23 C27 Fe1 70.7(5) . . ?
C23 C27 C26 108.2(8) . . ?
C23 C27 H27 125.9 . . ?
C26 C27 Fe1 69.2(4) . . ?
C26 C27 H27 125.9 . . ?
H28A C28 H28B 107.9 . . ?
C29 C28 H28A 109.3 . . ?
C29 C28 H28B 109.3 . . ?
C29 C28 P1 111.7(5) . . ?
P1 C28 H28A 109.3 . . ?
P1 C28 H28B 109.3 . . ?
C28 C29 H29A 109.9 . . ?
C28 C29 H29B 109.9 . . ?
C28 C29 P2 109.1(5) . . ?
H29A C29 H29B 108.3 . . ?
P2 C29 H29A 109.9 . . ?
P2 C29 H29B 109.9 . . ?
C31 C30 P1 120.5(6) . . ?
C35 C30 C31 119.1(7) . . ?
C35 C30 P1 120.3(6) . . ?
C30 C31 H31 120.1 . . ?
C32 C31 C30 119.9(9) . . ?
C32 C31 H31 120.1 . . ?
C31 C32 H32 119.4 . . ?
C33 C32 C31 121.3(9) . . ?
C33 C32 H32 119.4 . . ?
C32 C33 H33 120.4 . . ?
C34 C33 C32 119.2(8) . . ?
C34 C33 H33 120.4 . . ?
C33 C34 H34 119.8 . . ?
C33 C34 C35 120.3(9) . . ?
C35 C34 H34 119.8 . . ?
C30 C35 C34 120.2(8) . . ?
C30 C35 H35 119.9 . . ?
C34 C35 H35 119.9 . . ?
C37 C36 P1 121.9(8) . . ?
C41 C36 C37 117.0(9) . . ?
C41 C36 P1 121.1(6) . . ?
C36 C37 H37 121.8 . . ?
C36 C37 C38 116.4(12) . . ?
C38 C37 H37 121.8 . . ?
C37 C38 H38 118.6 . . ?
C39 C38 C37 122.8(13) . . ?
C39 C38 H38 118.6 . . ?
C38 C39 H39 119.5 . . ?
C38 C39 C40 121.0(14) . . ?
C40 C39 H39 119.5 . . ?
C39 C40 H40 120.2 . . ?
C39 C40 C41 119.5(14) . . ?
C41 C40 H40 120.2 . . ?
C36 C41 C40 123.3(11) . . ?
C36 C41 H41 118.4 . . ?
C40 C41 H41 118.4 . . ?
C43 C42 C47 117.4(7) . . ?
C43 C42 P2 121.9(6) . . ?
C47 C42 P2 120.6(6) . . ?
C42 C43 H43 119.2 . . ?
C42 C43 C44 121.5(9) . . ?
C44 C43 H43 119.2 . . ?
C43 C44 H44 119.8 . . ?
C45 C44 C43 120.4(9) . . ?
C45 C44 H44 119.8 . . ?
C44 C45 H45 119.8 . . ?
C44 C45 C46 120.3(8) . . ?
C46 C45 H45 119.8 . . ?
C45 C46 H46 120.5 . . ?
C45 C46 C47 119.1(9) . . ?
C47 C46 H46 120.5 . . ?
C42 C47 C46 120.9(9) . . ?
C42 C47 H47 119.5 . . ?
C46 C47 H47 119.5 . . ?
C49 C48 C53 119.1(9) . . ?
C49 C48 P2 120.9(8) . . ?
C53 C48 P2 120.0(8) . . ?
C48 C49 H49 120.5 . . ?
C48 C49 C50 119.0(12) . . ?
C50 C49 H49 120.5 . . ?
C49 C50 H50 118.5 . . ?
C51 C50 C49 122.4(14) . . ?
C51 C50 H50 119.1 . . ?
C50 C51 H51 119.9 . . ?
C50 C51 C52 119.9(14) . . ?
C52 C51 H51 120.2 . . ?
C51 C52 H52 118.6 . . ?
C51 C52 C53 122.8(14) . . ?
C53 C52 H52 118.6 . . ?
C48 C53 C52 116.7(12) . . ?
C48 C53 H53 121.6 . . ?
C52 C53 H53 121.6 . . ?
Fe2 C54 H54 125.7 . . ?
C55 C54 Fe2 68.5(4) . . ?
C55 C54 H54 125.7 . . ?
C58 C54 Fe2 72.5(4) . . ?
C58 C54 H54 125.7 . . ?
C58 C54 C55 108.5(7) . . ?
Fe2 C55 H55 126.8 . . ?
C54 C55 Fe2 71.8(4) . . ?
C54 C55 H55 126.8 . . ?
C54 C55 C56 106.3(7) . . ?
C56 C55 Fe2 70.3(4) . . ?
C56 C55 H55 126.8 . . ?
Fe2 C56 H56 126.0 . . ?
C55 C56 Fe2 69.4(4) . . ?
C55 C56 H56 126.0 . . ?
C57 C56 Fe2 73.1(4) . . ?
C57 C56 C55 108.0(7) . . ?
C57 C56 H56 126.0 . . ?
Fe2 C57 H57 125.7 . . ?
C56 C57 Fe2 68.1(4) . . ?
C56 C57 H57 125.7 . . ?
C58 C57 Fe2 71.5(5) . . ?
C58 C57 C56 108.6(8) . . ?
C58 C57 H57 125.7 . . ?
Fe2 C58 H58 125.7 . . ?
C54 C58 Fe2 69.2(4) . . ?
C54 C58 H58 125.7 . . ?
C57 C58 Fe2 70.9(4) . . ?
C57 C58 C54 108.6(7) . . ?
C57 C58 H58 125.7 . . ?
H59A C59 H59B 108.0 . . ?
C60 C59 H59A 109.4 . . ?
C60 C59 H59B 109.4 . . ?
C60 C59 P3 111.1(5) . . ?
P3 C59 H59A 109.4 . . ?
P3 C59 H59B 109.4 . . ?
C59 C60 H60A 109.8 . . ?
C59 C60 H60B 109.8 . . ?
C59 C60 P4 109.5(5) . . ?
H60A C60 H60B 108.2 . . ?
P4 C60 H60A 109.8 . . ?
P4 C60 H60B 109.8 . . ?
C62 C61 C66 120.2(9) . . ?
C62 C61 P3 121.0(8) . . ?
C66 C61 P3 118.7(8) . . ?
C61 C62 H62 119.2 . . ?
C61 C62 C63 121.6(13) . . ?
C63 C62 H62 119.2 . . ?
C62 C63 H63 121.9 . . ?
C64 C63 C62 117.2(13) . . ?
C64 C63 H63 120.8 . . ?
C63 C64 H64 117.9 . . ?
C65 C64 C63 124.4(11) . . ?
C65 C64 H64 117.6 . . ?
C64 C65 H65 121.4 . . ?
C64 C65 C66 117.1(11) . . ?
C66 C65 H65 121.5 . . ?
C61 C66 C65 119.3(12) . . ?
C61 C66 H66 120.0 . . ?
C65 C66 H66 120.6 . . ?
C68 C67 C72 119.2(10) . . ?
C68 C67 P3 122.2(7) . . ?
C72 C67 P3 118.3(9) . . ?
C67 C68 H68 119.5 . . ?
C67 C68 C69 120.9(10) . . ?
C69 C68 H68 119.5 . . ?
C68 C69 H69 120.1 . . ?
C70 C69 C68 119.8(13) . . ?
C70 C69 H69 120.1 . . ?
C69 C70 H70 120.3 . . ?
C71 C70 C69 119.5(12) . . ?
C71 C70 H70 120.3 . . ?
C70 C71 H71 117.7 . . ?
C70 C71 C72 124.5(11) . . ?
C72 C71 H71 117.7 . . ?
C67 C72 C71 116.0(12) . . ?
C67 C72 H72 122.0 . . ?
C71 C72 H72 122.0 . . ?
C74 C73 P4 118.8(7) . . ?
C78 C73 C74 116.9(9) . . ?
C78 C73 P4 123.6(8) . . ?
C73 C74 H74 119.8 . . ?
C75 C74 C73 120.4(10) . . ?
C75 C74 H74 119.8 . . ?
C74 C75 H75 120.3 . . ?
C74 C75 C76 119.4(12) . . ?
C76 C75 H75 120.3 . . ?
C75 C76 H76 119.9 . . ?
C77 C76 C75 120.2(11) . . ?
C77 C76 H76 119.9 . . ?
C76 C77 H77 119.3 . . ?
C76 C77 C78 121.3(13) . . ?
C78 C77 H77 119.3 . . ?
C73 C78 C77 121.2(12) . . ?
C73 C78 H78 119.4 . . ?
C77 C78 H78 119.4 . . ?
C80 C79 P4 119.2(7) . . ?
C84 C79 C80 118.7(8) . . ?
C84 C79 P4 122.0(6) . . ?
C79 C80 H80 118.9 . . ?
C81 C80 C79 122.3(11) . . ?
C81 C80 H80 118.9 . . ?
C80 C81 H81 120.6 . . ?
C80 C81 C82 118.9(11) . . ?
C82 C81 H81 120.6 . . ?
C81 C82 H82 119.7 . . ?
C83 C82 C81 120.5(10) . . ?
C83 C82 H82 119.7 . . ?
C82 C83 H83 119.6 . . ?
C82 C83 C84 120.9(11) . . ?
C84 C83 H83 119.6 . . ?
C79 C84 C83 118.7(9) . . ?
C79 C84 H84 120.7 . . ?
C83 C84 H84 120.7 . . ?
C1 N8 Fe1 172.3(6) . . ?
C2 N2 Fe2 174.8(6) . . ?
C3 N3 Ru1 120.4(6) . . ?
C7 N3 Ru1 122.8(6) . . ?
C7 N3 C3 116.5(8) . . ?
C8 N4 Ru1 121.6(6) . . ?
C8 N4 C12 115.8(8) . . ?
C12 N4 Ru1 122.6(6) . . ?
C13 N5 Ru1 122.3(5) . . ?
C13 N5 C17 117.7(7) . . ?
C17 N5 Ru1 119.9(5) . . ?
C18 N6 Ru1 119.6(5) . . ?
C22 N6 Ru1 122.8(5) . . ?
C22 N6 C18 117.6(7) . . ?
C28 P1 Fe1 109.6(3) . . ?
C30 P1 Fe1 117.5(3) . . ?
C30 P1 C28 105.2(4) . . ?
C30 P1 C36 100.7(3) . . ?
C36 P1 Fe1 118.5(3) . . ?
C36 P1 C28 103.8(4) . . ?
C29 P2 Fe1 105.2(3) . . ?
C42 P2 Fe1 120.1(3) . . ?
C42 P2 C29 103.0(4) . . ?
C48 P2 Fe1 118.7(3) . . ?
C48 P2 C29 103.3(4) . . ?
C48 P2 C42 104.1(3) . . ?
C59 P3 Fe2 109.8(3) . . ?
C59 P3 C61 105.2(4) . . ?
C61 P3 Fe2 115.5(3) . . ?
C67 P3 Fe2 113.8(3) . . ?
C67 P3 C59 107.1(4) . . ?
C67 P3 C61 104.9(4) . . ?
C60 P4 Fe2 104.5(3) . . ?
C73 P4 Fe2 122.5(3) . . ?
C73 P4 C60 105.2(4) . . ?
C79 P4 Fe2 114.9(3) . . ?
C79 P4 C60 105.0(4) . . ?
C79 P4 C73 103.2(4) . . ?
F1 P5 F5 175.9(5) . . ?
F1 P5 F2 96.4(6) . . ?
F1 P5 F6 87.2(7) . . ?
F1 P5 F3A 87.0(6) . . ?
F1 P5 F4A 88.6(6) . . ?
F5 P5 F2 87.5(5) . . ?
F5 P5 F6 91.9(7) . . ?
F5 P5 F3A 92.1(6) . . ?
F5 P5 F4A 87.3(5) . . ?
F3 P5 F1 92.9(5) . . ?
F3 P5 F5 88.5(5) . . ?
F3 P5 F2 86.9(5) . . ?
F3 P5 F6 171.7(7) . . ?
F4 P5 F1 90.2(8) . . ?
F4 P5 F5 85.8(8) . . ?
F4 P5 F2 173.1(9) . . ?
F4 P5 F3 94.6(7) . . ?
F4 P5 F6 93.7(8) . . ?
F6 P5 F2 84.9(6) . . ?
F2A P5 F1 88.4(8) . . ?
F2A P5 F5 95.7(9) . . ?
F2A P5 F3A 93.7(10) . . ?
F2A P5 F4A 176.9(10) . . ?
F3A P5 F4A 85.3(8) . . ?
F6A P5 F1 88.1(6) . . ?
F6A P5 F5 92.3(6) . . ?
F6A P5 F2A 92.8(8) . . ?
F6A P5 F3A 171.7(9) . . ?
F6A P5 F4A 87.9(6) . . ?
F7 P6 F8 89.3(6) . . ?
F7 P6 F9 90.6(7) . . ?
F8 P6 F9 88.2(7) . . ?
F10 P6 F7 91.2(6) . . ?
F10 P6 F8 177.8(7) . . ?
F10 P6 F9 89.7(6) . . ?
F10 P6 F11 89.4(6) . . ?
F10 P6 F12 91.1(6) . . ?
F11 P6 F7 178.1(8) . . ?
F11 P6 F8 90.0(6) . . ?
F11 P6 F9 87.6(7) . . ?
F11 P6 F12 91.9(6) . . ?
F12 P6 F7 89.9(7) . . ?
F12 P6 F8 91.1(6) . . ?
F12 P6 F9 179.1(6) . . ?
F19 P8 F19 92.2(9) 2 . ?
F19 P8 F20 177.4(6) . 2 ?
F19 P8 F20 90.4(5) . . ?
F19 P8 F20 177.4(6) 2 . ?
F19 P8 F20 90.4(5) 2 2 ?
F19 P8 F21 91.3(6) 2 2 ?
F19 P8 F21 91.3(6) . . ?
F19 P8 F21 93.6(6) . 2 ?
F19 P8 F21 93.6(6) 2 . ?
F20 P8 F20 87.0(7) 2 . ?
F21 P8 F20 86.3(5) 2 2 ?
F21 P8 F20 88.6(5) . 2 ?
F21 P8 F20 88.6(5) 2 . ?
F21 P8 F20 86.3(5) . . ?
F21 P8 F21 173.0(8) 2 . ?
F13 P7 F14 91.6(5) . . ?
F13 P7 F17 91.2(6) . . ?
F15 P7 F13 86.9(6) . . ?
F15 P7 F14 90.4(6) . . ?
F15 P7 F17 88.7(6) . . ?
F15 P7 F18 95.0(7) . . ?
F16 P7 F13 85.9(6) . . ?
F16 P7 F14 91.9(5) . . ?
F16 P7 F15 172.6(8) . . ?
F16 P7 F17 89.4(6) . . ?
F16 P7 F18 92.2(6) . . ?
F17 P7 F14 177.0(7) . . ?
F18 P7 F13 178.0(7) . . ?
F18 P7 F14 89.1(6) . . ?
F18 P7 F17 88.2(7) . . ?
F13A P7A F14A 90.2(10) . . ?
F13A P7A F15A 176.0(12) . . ?
F13A P7A F16A 91.9(10) . . ?
F13A P7A F17A 91.5(10) . . ?
F13A P7A F18A 89.5(9) . . ?
F15A P7A F14A 87.9(9) . . ?
F16A P7A F14A 91.1(10) . . ?
F16A P7A F15A 84.7(13) . . ?
F16A P7A F17A 88.0(14) . . ?
F16A P7A F18A 178.5(13) . . ?
F17A P7A F14A 178.1(13) . . ?
F17A P7A F15A 90.3(13) . . ?
F17A P7A F18A 91.4(9) . . ?
F18A P7A F14A 89.5(9) . . ?
F18A P7A F15A 94.0(10) . . ?
H85A C85 H85B 109.5 . . ?
H85A C85 H85C 109.5 . . ?
H85B C85 H85C 109.5 . . ?
C86 C85 H85A 109.5 . . ?
C86 C85 H85B 109.5 . . ?
C86 C85 H85C 109.5 . . ?
N7 C86 C85 147(3) . . ?
H1A N1 H1B 106.1 . . ?
H1A N1 H1C 120.0 . . ?
H1A N1 H1D 106.0 . . ?
H1B N1 H1C 106.1 . . ?
H1B N1 H1D 112.8 . . ?
H1C N1 H1D 106.1 . . ?

loop_
_geom_bond_atom_site_label_1
_geom_bond_atom_site_label_2
_geom_bond_distance
_geom_bond_site_symmetry_2
_geom_bond_publ_flag
Ru1 C1 2.048(7) . y
Ru1 C2 2.004(7) . y
Ru1 N3 2.097(7) . y
Ru1 N4 2.105(6) . y
Ru1 N5 2.096(6) . y
Ru1 N6 2.105(6) . y
Fe1 C23 2.101(8) . y
Fe1 C24 2.097(8) . y
Fe1 C25 2.061(7) . y
Fe1 C26 2.080(7) . y
Fe1 C27 2.099(8) . y
Fe1 N8 1.914(6) . y
Fe1 P1 2.204(2) . y
Fe1 P2 2.217(2) . y
Fe2 C54 2.118(7) . y
Fe2 C55 2.075(7) . y
Fe2 C56 2.088(7) . y
Fe2 C57 2.153(8) . y
Fe2 C58 2.161(7) . y
Fe2 N2 1.889(5) . y
Fe2 P3 2.254(2) . y
Fe2 P4 2.265(2) . y
C1 N8 1.174(9) . ?
C2 N2 1.171(9) . ?
C3 H3 0.9300 . ?
C3 C4 1.346(14) . ?
C3 N3 1.353(11) . ?
C4 H4 0.9300 . ?
C4 C5 1.37(2) . ?
C5 H5 0.9300 . ?
C5 C6 1.363(19) . ?
C6 H6 0.9300 . ?
C6 C7 1.391(14) . ?
C7 H7 0.9300 . ?
C7 N3 1.347(11) . ?
C8 H8 0.9300 . ?
C8 C9 1.381(13) . ?
C8 N4 1.330(10) . ?
C9 H9 0.9300 . ?
C9 C10 1.365(15) . ?
C10 H10 0.9300 . ?
C10 C11 1.370(14) . ?
C11 H11 0.9300 . ?
C11 C12 1.391(12) . ?
C12 H12 0.9300 . ?
C12 N4 1.346(11) . ?
C13 H13 0.9300 . ?
C13 C14 1.397(12) . ?
C13 N5 1.354(9) . ?
C14 H14 0.9300 . ?
C14 C15 1.378(13) . ?
C15 H15 0.9300 . ?
C15 C16 1.383(14) . ?
C16 H16 0.9300 . ?
C16 C17 1.363(12) . ?
C17 H17 0.9300 . ?
C17 N5 1.362(9) . ?
C18 H18 0.9300 . ?
C18 C19 1.401(12) . ?
C18 N6 1.354(9) . ?
C19 H19 0.9300 . ?
C19 C20 1.368(13) . ?
C20 H20 0.9300 . ?
C20 C21 1.351(13) . ?
C21 H21 0.9300 . ?
C21 C22 1.416(12) . ?
C22 H22 0.9300 . ?
C22 N6 1.336(9) . ?
C23 H23 0.9800 . ?
C23 C24 1.407(12) . ?
C23 C27 1.396(13) . ?
C24 H24 0.9800 . ?
C24 C25 1.409(11) . ?
C25 H25 0.9800 . ?
C25 C26 1.421(12) . ?
C26 H26 0.9800 . ?
C26 C27 1.435(11) . ?
C27 H27 0.9800 . ?
C28 H28A 0.9700 . ?
C28 H28B 0.9700 . ?
C28 C29 1.499(11) . ?
C28 P1 1.855(8) . ?
C29 H29A 0.9700 . ?
C29 H29B 0.9700 . ?
C29 P2 1.836(8) . ?
C30 C31 1.397(11) . ?
C30 C35 1.374(11) . ?
C30 P1 1.825(8) . ?
C31 H31 0.9300 . ?
C31 C32 1.384(13) . ?
C32 H32 0.9300 . ?
C32 C33 1.379(14) . ?
C33 H33 0.9300 . ?
C33 C34 1.368(13) . ?
C34 H34 0.9300 . ?
C34 C35 1.414(11) . ?
C35 H35 0.9300 . ?
C36 C37 1.385(12) . ?
C36 C41 1.355(13) . ?
C36 P1 1.825(7) . ?
C37 H37 0.9300 . ?
C37 C38 1.52(2) . ?
C38 H38 0.9300 . ?
C38 C39 1.24(2) . ?
C39 H39 0.9300 . ?
C39 C40 1.344(19) . ?
C40 H40 0.9300 . ?
C40 C41 1.402(14) . ?
C41 H41 0.9300 . ?
C42 C43 1.348(12) . ?
C42 C47 1.371(12) . ?
C42 P2 1.830(7) . ?
C43 H43 0.9300 . ?
C43 C44 1.426(11) . ?
C44 H44 0.9300 . ?
C44 C45 1.299(13) . ?
C45 H45 0.9300 . ?
C45 C46 1.382(14) . ?
C46 H46 0.9300 . ?
C46 C47 1.408(12) . ?
C47 H47 0.9300 . ?
C48 C49 1.332(14) . ?
C48 C53 1.419(15) . ?
C48 P2 1.824(8) . ?
C49 H49 0.9300 . ?
C49 C50 1.471(15) . ?
C50 H50 0.9301 . ?
C50 C51 1.256(19) . ?
C51 H51 0.9301 . ?
C51 C52 1.336(19) . ?
C52 H52 0.9300 . ?
C52 C53 1.424(17) . ?
C53 H53 0.9300 . ?
C54 H54 0.9800 . ?
C54 C55 1.424(12) . ?
C54 C58 1.402(11) . ?
C55 H55 0.9800 . ?
C55 C56 1.432(12) . ?
C56 H56 0.9800 . ?
C56 C57 1.409(11) . ?
C57 H57 0.9800 . ?
C57 C58 1.389(11) . ?
C58 H58 0.9800 . ?
C59 H59A 0.9700 . ?
C59 H59B 0.9700 . ?
C59 C60 1.512(11) . ?
C59 P3 1.833(8) . ?
C60 H60A 0.9700 . ?
C60 H60B 0.9700 . ?
C60 P4 1.816(8) . ?
C61 C62 1.358(16) . ?
C61 C66 1.400(14) . ?
C61 P3 1.836(8) . ?
C62 H62 0.9300 . ?
C62 C63 1.401(13) . ?
C63 H63 0.9300 . ?
C63 C64 1.374(18) . ?
C64 H64 0.9301 . ?
C64 C65 1.362(17) . ?
C65 H65 0.9296 . ?
C65 C66 1.436(13) . ?
C66 H66 0.9298 . ?
C67 C68 1.374(14) . ?
C67 C72 1.405(13) . ?
C67 P3 1.801(9) . ?
C68 H68 0.9300 . ?
C68 C69 1.415(13) . ?
C69 H69 0.9300 . ?
C69 C70 1.376(17) . ?
C70 H70 0.9300 . ?
C70 C71 1.287(18) . ?
C71 H71 0.9300 . ?
C71 C72 1.451(16) . ?
C72 H72 0.9300 . ?
C73 C74 1.411(13) . ?
C73 C78 1.346(13) . ?
C73 P4 1.815(8) . ?
C74 H74 0.9300 . ?
C74 C75 1.367(13) . ?
C75 H75 0.9300 . ?
C75 C76 1.371(19) . ?
C76 H76 0.9300 . ?
C76 C77 1.30(2) . ?
C77 H77 0.9300 . ?
C77 C78 1.379(17) . ?
C78 H78 0.9300 . ?
C79 C80 1.375(12) . ?
C79 C84 1.366(13) . ?
C79 P4 1.808(8) . ?
C80 H80 0.9300 . ?
C80 C81 1.353(13) . ?
C81 H81 0.9300 . ?
C81 C82 1.374(16) . ?
C82 H82 0.9300 . ?
C82 C83 1.331(15) . ?
C83 H83 0.9300 . ?
C83 C84 1.412(12) . ?
C84 H84 0.9300 . ?
P5 F1 1.571(5) . ?
P5 F5 1.580(5) . ?
P5 F2 1.630(7) . ?
P5 F3 1.567(7) . ?
P5 F4 1.551(8) . ?
P5 F6 1.583(8) . ?
P5 F2A 1.562(9) . ?
P5 F3A 1.601(8) . ?
P5 F4A 1.611(8) . ?
P5 F6A 1.560(8) . ?
P6 F7 1.575(10) . ?
P6 F8 1.595(10) . ?
P6 F9 1.631(12) . ?
P6 F10 1.551(9) . ?
P6 F11 1.555(10) . ?
P6 F12 1.557(10) . ?
P8 F19 1.566(7) 2 ?
P8 F19 1.566(7) . ?
P8 F20 1.604(7) . ?
P8 F20 1.604(7) 2 ?
P8 F21 1.576(6) 2 ?
P8 F21 1.576(6) . ?
P7 F13 1.585(7) . ?
P7 F14 1.591(7) . ?
P7 F15 1.551(7) . ?
P7 F16 1.550(7) . ?
P7 F17 1.586(7) . ?
P7 F18 1.583(8) . ?
P7A F13A 1.564(9) . ?
P7A F14A 1.586(9) . ?
P7A F15A 1.584(9) . ?
P7A F16A 1.569(9) . ?
P7A F17A 1.571(9) . ?
P7A F18A 1.581(9) . ?
N7 C86 1.116(9) . ?
C85 H85A 0.9600 . ?
C85 H85B 0.9600 . ?
C85 H85C 0.9600 . ?
C85 C86 1.450(10) . ?
N1 H1A 0.8599 . ?
N1 H1B 0.8501 . ?
N1 H1C 0.8600 . ?
N1 H1D 0.8504 . ?
